data_7214771
loop_
_publ_author_name
'Khavasi, Hamid Reza'
'Barforoush, Maryam Mehdizadeh'
'Fard, Mahmood Azizpoor'

_publ_section_title
;
 Influence of ligand substituent on structural assembly and coordination
 geometry
;
_journal_issue 21
_journal_name_full CrystEngComm
_journal_page_first 7236
_journal_paper_doi 10.1039/c2ce25898f
_journal_volume 14
_journal_year 2012
_chemical_formula_moiety 'C12 H11 Hg I2 N3 O2'
_chemical_formula_sum 'C12 H11 Hg I2 N3 O2'
_chemical_formula_weight 683.63
_chemical_name_systematic
;
?
;
_space_group_IT_number 2
_symmetry_cell_setting triclinic
_symmetry_space_group_name_Hall '-P 1'
_symmetry_space_group_name_H-M 'P -1'
_atom_sites_solution_hydrogens geom
_atom_sites_solution_primary direct
_atom_sites_solution_secondary difmap
_audit_creation_method SHELXL-97
_cell_angle_alpha 82.282(10)
_cell_angle_beta 82.029(11)
_cell_angle_gamma 66.661(11)
_cell_formula_units_Z 2
_cell_length_a 6.9418(11)
_cell_length_b 7.9241(11)
_cell_length_c 16.6673(19)
_cell_measurement_temperature 298(2)
_cell_volume 830.5(2)
_computing_cell_refinement 'X-Area 1.31 (Stoe & Cie GmbH, 2005)'
_computing_data_collection 'X-Area 1.31 (Stoe & Cie GmbH, 2005)'
_computing_data_reduction 'X-Area 1.31 (Stoe & Cie GmbH, 2005)'
_computing_molecular_graphics 'ORTEP-3 for Windows (Farrugia, 1997)'
_computing_publication_material 'WinGX (Farrugia, 1999)'
_computing_structure_refinement 'SHELXL-97 (Sheldrick, 1997)'
_computing_structure_solution 'SHELXS-97 (Sheldrick, 1990)'
_diffrn_ambient_temperature 298(2)
_diffrn_detector_area_resol_mean '0.15 mm'
_diffrn_measured_fraction_theta_full 0.983
_diffrn_measured_fraction_theta_max 0.983
_diffrn_measurement_device_type 'STOE IPDS II'
_diffrn_measurement_method 'rotation method'
_diffrn_radiation_monochromator graphite
_diffrn_radiation_source 'fine-focus sealed tube'
_diffrn_radiation_type MoK\a
_diffrn_radiation_wavelength 0.71073
_diffrn_reflns_av_R_equivalents 0.0847
_diffrn_reflns_av_sigmaI/netI 0.0617
_diffrn_reflns_limit_h_max 9
_diffrn_reflns_limit_h_min -9
_diffrn_reflns_limit_k_max 10
_diffrn_reflns_limit_k_min -10
_diffrn_reflns_limit_l_max 22
_diffrn_reflns_limit_l_min -22
_diffrn_reflns_number 9339
_diffrn_reflns_theta_full 29.21
_diffrn_reflns_theta_max 29.21
_diffrn_reflns_theta_min 2.48
_diffrn_standards_number 0
_exptl_absorpt_coefficient_mu 12.987
_exptl_absorpt_correction_T_max 0.3799
_exptl_absorpt_correction_T_min 0.1869
_exptl_absorpt_correction_type numerical
_exptl_absorpt_process_details 'shape of crystal determined optically'
_exptl_crystal_colour yellow
_exptl_crystal_density_diffrn 2.734
_exptl_crystal_density_method 'not measured'
_exptl_crystal_description Plate
_exptl_crystal_F_000 612
_exptl_crystal_size_max 0.40
_exptl_crystal_size_mid 0.05
_exptl_crystal_size_min 0.04
_refine_diff_density_max 0.983
_refine_diff_density_min -0.945
_refine_diff_density_rms 0.295
_refine_ls_extinction_method none
_refine_ls_goodness_of_fit_ref 1.149
_refine_ls_hydrogen_treatment constr
_refine_ls_matrix_type full
_refine_ls_number_parameters 181
_refine_ls_number_reflns 4426
_refine_ls_number_restraints 0
_refine_ls_restrained_S_all 1.149
_refine_ls_R_factor_all 0.0738
_refine_ls_R_factor_gt 0.0617
_refine_ls_shift/su_max 0.004
_refine_ls_shift/su_mean 0.000
_refine_ls_structure_factor_coef Fsqd
_refine_ls_weighting_details 'calc w=1/[\s^2^(Fo^2^)+(0.0772P)^2^+2.3245P] where P=(Fo^2^+2Fc^2^)/3'
_refine_ls_weighting_scheme calc
_refine_ls_wR_factor_gt 0.1521
_refine_ls_wR_factor_ref 0.1611
_reflns_number_gt 3652
_reflns_number_total 4426
_reflns_threshold_expression >2sigma(I)
_cod_data_source_file c2ce25898f.txt
_cod_data_source_block kh-h1-abs1
_cod_depositor_comments
;
The following automatic conversions were performed:

'_symmetry_cell_setting' value 'Triclinic' changed to 'triclinic'
according to
/usr/data/users/saulius/automatic-downloads/retrospective/RSC/lib/dictionaries/cif_core.dic
dictionary named 'cif_core.dic' version 2.4.2 from
2011-04-26.

'_exptl_absorpt_correction_type' value 'Numerical'
changed to 'numerical' according to
/usr/data/users/saulius/automatic-downloads/retrospective/RSC/lib/dictionaries/cif_core.dic
dictionary named 'cif_core.dic' version 2.4.2 from 2011-04-26.

Automatic conversion script
Id: cif_fix_values 2281 2013-09-26 08:29:07Z andrius 

2018-11-20
Z value and formula fixed to values more according to usual
chemical conventions.                 miguel
;
_cod_original_formula_sum 'C24 H22 Hg2 I4 N6 O4'
_cod_original_formula_weight 1367.26
_cod_original_formula_moiety 'C24 H22 Hg2 I4 N6 O4'
_cod_original_formula_units_Z 1
_cod_original_sg_symbol_H-M P-1
_cod_database_code 7214771

loop_
_symmetry_equiv_pos_as_xyz
'x, y, z'
'-x, -y, -z'

loop_
_atom_site_label
_atom_site_type_symbol
_atom_site_fract_x
_atom_site_fract_y
_atom_site_fract_z
_atom_site_U_iso_or_equiv
_atom_site_adp_type
_atom_site_occupancy
_atom_site_symmetry_multiplicity
_atom_site_calc_flag
_atom_site_refinement_flags
Hg1 Hg 0.69278(7) 0.16490(6) 0.45070(2) 0.05935(16) Uani 1 1 d .
I1 I 0.56867(18) 0.49526(11) 0.37496(5) 0.0831(3) Uani 1 1 d .
I2 I 0.77466(11) -0.10114(11) 0.56950(4) 0.0609(2) Uani 1 1 d .
C1 C 0.055(2) 1.4084(16) 0.1047(7) 0.076(4) Uani 1 1 d .
H1A H 0.1770 1.4120 0.1241 0.092 Uiso 1 1 calc R
H1B H -0.0386 1.3906 0.1501 0.092 Uiso 1 1 calc R
H1C H -0.0161 1.5226 0.0736 0.092 Uiso 1 1 calc R
C2 C 0.2212(13) 1.0877(11) 0.0895(5) 0.0400(15) Uani 1 1 d .
C3 C 0.2661(14) 1.0415(13) 0.1703(5) 0.0454(17) Uani 1 1 d .
H3 H 0.2237 1.1337 0.2057 0.054 Uiso 1 1 calc R
C4 C 0.3744(15) 0.8576(15) 0.1989(6) 0.051(2) Uani 1 1 d .
H4 H 0.4052 0.8283 0.2528 0.061 Uiso 1 1 calc R
C5 C 0.4343(17) 0.7222(14) 0.1480(6) 0.057(2) Uani 1 1 d .
H5 H 0.5041 0.6001 0.1676 0.068 Uiso 1 1 calc R
C6 C 0.3925(14) 0.7637(11) 0.0663(5) 0.0447(17) Uani 1 1 d .
H6 H 0.4368 0.6697 0.0318 0.054 Uiso 1 1 calc R
C7 C 0.2844(12) 0.9458(11) 0.0368(4) 0.0376(14) Uani 1 1 d .
C8 C 0.2814(14) 0.9025(13) -0.1076(5) 0.0446(17) Uani 1 1 d .
C9 C 0.2084(13) 1.0128(13) -0.1850(5) 0.0428(16) Uani 1 1 d .
C10 C 0.2566(15) 0.9230(14) -0.2565(5) 0.0476(18) Uani 1 1 d .
H10 H 0.3322 0.7961 -0.2541 0.057 Uiso 1 1 calc R
C11 C 0.0867(17) 1.1930(15) -0.3280(6) 0.056(2) Uani 1 1 d .
H11 H 0.0408 1.2599 -0.3767 0.068 Uiso 1 1 calc R
C12 C 0.0368(16) 1.2846(15) -0.2578(6) 0.056(2) Uani 1 1 d .
H12 H -0.0417 1.4110 -0.2605 0.067 Uiso 1 1 calc R
N1 N 0.2348(11) 1.0035(10) -0.0433(4) 0.0404(13) Uani 1 1 d .
H1D H 0.1647 1.1198 -0.0531 0.048 Uiso 1 1 calc R
N2 N 0.1972(12) 1.0141(11) -0.3273(4) 0.0463(15) Uani 1 1 d .
N3 N 0.1004(13) 1.1932(12) -0.1859(5) 0.0500(16) Uani 1 1 d .
O1 O 0.1182(12) 1.2598(9) 0.0546(4) 0.0581(18) Uani 1 1 d .
O2 O 0.3797(15) 0.7344(10) -0.1063(4) 0.066(2) Uani 1 1 d .

loop_
_atom_site_aniso_label
_atom_site_aniso_U_11
_atom_site_aniso_U_22
_atom_site_aniso_U_33
_atom_site_aniso_U_23
_atom_site_aniso_U_13
_atom_site_aniso_U_12
Hg1 0.0826(3) 0.0498(2) 0.03952(19) 0.00433(13) -0.01196(15) -0.01961(18)
I1 0.1383(8) 0.0457(4) 0.0491(4) 0.0039(3) -0.0124(4) -0.0198(4)
I2 0.0606(4) 0.0703(5) 0.0501(3) 0.0194(3) -0.0155(3) -0.0279(3)
C1 0.106(9) 0.041(5) 0.056(6) -0.017(4) -0.016(6) 0.005(6)
C2 0.046(4) 0.034(4) 0.037(3) -0.004(3) -0.007(3) -0.011(3)
C3 0.050(4) 0.049(5) 0.036(4) -0.009(3) -0.005(3) -0.016(4)
C4 0.050(4) 0.056(5) 0.045(4) 0.003(4) -0.014(3) -0.019(4)
C5 0.068(6) 0.038(4) 0.055(5) 0.005(4) -0.008(4) -0.012(4)
C6 0.051(4) 0.026(3) 0.052(4) -0.007(3) -0.004(3) -0.009(3)
C7 0.043(4) 0.039(4) 0.032(3) -0.003(3) -0.005(3) -0.017(3)
C8 0.052(4) 0.043(4) 0.040(4) -0.010(3) -0.004(3) -0.018(4)
C9 0.047(4) 0.049(4) 0.039(3) -0.008(3) -0.004(3) -0.024(4)
C10 0.057(5) 0.048(5) 0.038(4) -0.009(3) -0.002(3) -0.020(4)
C11 0.066(6) 0.050(5) 0.050(5) -0.006(4) -0.010(4) -0.018(4)
C12 0.062(5) 0.048(5) 0.050(5) -0.006(4) -0.017(4) -0.009(4)
N1 0.045(3) 0.038(3) 0.035(3) -0.009(2) -0.006(2) -0.010(3)
N2 0.051(4) 0.046(4) 0.040(3) -0.011(3) -0.003(3) -0.014(3)
N3 0.058(4) 0.048(4) 0.044(4) -0.008(3) -0.008(3) -0.017(3)
O1 0.082(5) 0.034(3) 0.041(3) -0.009(2) -0.018(3) 0.000(3)
O2 0.101(6) 0.039(3) 0.052(4) -0.012(3) -0.015(4) -0.014(4)

loop_
_atom_type_symbol
_atom_type_description
_atom_type_scat_dispersion_real
_atom_type_scat_dispersion_imag
_atom_type_scat_source
Hg Hg -2.3894 9.2266 'International Tables Vol C Tables 4.2.6.8 and 6.1.1.4'
I I -0.4742 1.8119 'International Tables Vol C Tables 4.2.6.8 and 6.1.1.4'
C C 0.0033 0.0016 'International Tables Vol C Tables 4.2.6.8 and 6.1.1.4'
H H 0.0000 0.0000 'International Tables Vol C Tables 4.2.6.8 and 6.1.1.4'
N N 0.0061 0.0033 'International Tables Vol C Tables 4.2.6.8 and 6.1.1.4'
O O 0.0106 0.0060 'International Tables Vol C Tables 4.2.6.8 and 6.1.1.4'

loop_
_geom_angle_atom_site_label_1
_geom_angle_atom_site_label_2
_geom_angle_atom_site_label_3
_geom_angle
_geom_angle_site_symmetry_1
_geom_angle_site_symmetry_3
N2 Hg1 I1 97.62(19) 2_665 .
N2 Hg1 I2 101.79(19) 2_665 .
I1 Hg1 I2 160.59(3) . .
O1 C1 H1A 109.5 . .
O1 C1 H1B 109.5 . .
H1A C1 H1B 109.5 . .
O1 C1 H1C 109.5 . .
H1A C1 H1C 109.5 . .
H1B C1 H1C 109.5 . .
O1 C2 C3 126.3(7) . .
O1 C2 C7 114.7(7) . .
C3 C2 C7 119.0(7) . .
C2 C3 C4 120.7(8) . .
C2 C3 H3 119.7 . .
C4 C3 H3 119.7 . .
C5 C4 C3 120.0(9) . .
C5 C4 H4 120.0 . .
C3 C4 H4 120.0 . .
C4 C5 C6 120.9(9) . .
C4 C5 H5 119.5 . .
C6 C5 H5 119.5 . .
C7 C6 C5 120.0(8) . .
C7 C6 H6 120.0 . .
C5 C6 H6 120.0 . .
C6 C7 N1 125.0(7) . .
C6 C7 C2 119.5(7) . .
N1 C7 C2 115.5(7) . .
O2 C8 N1 125.5(8) . .
O2 C8 C9 120.3(8) . .
N1 C8 C9 114.2(8) . .
N3 C9 C10 120.9(8) . .
N3 C9 C8 120.0(7) . .
C10 C9 C8 119.0(9) . .
N2 C10 C9 121.7(9) . .
N2 C10 H10 119.1 . .
C9 C10 H10 119.1 . .
N2 C11 C12 121.8(10) . .
N2 C11 H11 119.1 . .
C12 C11 H11 119.1 . .
N3 C12 C11 121.1(10) . .
N3 C12 H12 119.4 . .
C11 C12 H12 119.4 . .
C8 N1 C7 129.2(8) . .
C8 N1 H1D 115.4 . .
C7 N1 H1D 115.4 . .
C11 N2 C10 117.3(8) . .
C11 N2 Hg1 124.8(6) . 2_665
C10 N2 Hg1 117.9(6) . 2_665
C9 N3 C12 117.0(8) . .
C2 O1 C1 116.9(7) . .

loop_
_geom_bond_atom_site_label_1
_geom_bond_atom_site_label_2
_geom_bond_distance
_geom_bond_site_symmetry_2
Hg1 N2 2.513(7) 2_665
Hg1 I1 2.6107(9) .
Hg1 I2 2.6323(8) .
C1 O1 1.424(12) .
C1 H1A 0.9600 .
C1 H1B 0.9600 .
C1 H1C 0.9600 .
C2 O1 1.356(10) .
C2 C3 1.393(11) .
C2 C7 1.413(11) .
C3 C4 1.400(13) .
C3 H3 0.9300 .
C4 C5 1.355(16) .
C4 H4 0.9300 .
C5 C6 1.400(14) .
C5 H5 0.9300 .
C6 C7 1.393(11) .
C6 H6 0.9300 .
C7 N1 1.396(10) .
C8 O2 1.231(12) .
C8 N1 1.349(10) .
C8 C9 1.488(12) .
C9 N3 1.325(12) .
C9 C10 1.401(12) .
C10 N2 1.325(12) .
C10 H10 0.9300 .
C11 N2 1.317(13) .
C11 C12 1.389(14) .
C11 H11 0.9300 .
C12 N3 1.348(12) .
C12 H12 0.9300 .
N1 H1D 0.8600 .
N2 Hg1 2.513(7) 2_665

loop_
_geom_torsion_atom_site_label_1
_geom_torsion_atom_site_label_2
_geom_torsion_atom_site_label_3
_geom_torsion_atom_site_label_4
_geom_torsion
_geom_torsion_site_symmetry_4
O1 C2 C3 C4 -179.9(9) .
C7 C2 C3 C4 0.7(13) .
C2 C3 C4 C5 -0.8(14) .
C3 C4 C5 C6 1.1(16) .
C4 C5 C6 C7 -1.2(15) .
C5 C6 C7 N1 179.7(9) .
C5 C6 C7 C2 1.1(13) .
O1 C2 C7 C6 179.7(8) .
C3 C2 C7 C6 -0.9(12) .
O1 C2 C7 N1 0.9(11) .
C3 C2 C7 N1 -179.6(7) .
O2 C8 C9 N3 179.1(9) .
N1 C8 C9 N3 -2.5(12) .
O2 C8 C9 C10 -1.2(14) .
N1 C8 C9 C10 177.2(8) .
N3 C9 C10 N2 0.2(14) .
C8 C9 C10 N2 -179.5(8) .
N2 C11 C12 N3 0.1(17) .
O2 C8 N1 C7 0.2(16) .
C9 C8 N1 C7 -178.1(8) .
C6 C7 N1 C8 -1.5(14) .
C2 C7 N1 C8 177.1(8) .
C12 C11 N2 C10 1.2(15) .
C12 C11 N2 Hg1 -177.9(8) 2_665
C9 C10 N2 C11 -1.4(14) .
C9 C10 N2 Hg1 177.8(6) 2_665
C10 C9 N3 C12 1.1(13) .
C8 C9 N3 C12 -179.2(9) .
C11 C12 N3 C9 -1.2(15) .
C3 C2 O1 C1 1.9(15) .
C7 C2 O1 C1 -178.7(10) .
